data_7700734
loop_
_publ_author_name
'Yao, Changguang'
'Zhang, Tonghuan'
'Zhou, Chunhui'
'Huang, Kuo-Wei'

_publ_section_title
;
 Interrogating the steric outcome during H<sub>2</sub> heterolysis:
 in-plane steric effects in the regioselective protonation of the
 PN<sup>3</sup>P-pincer ligand.
;
_journal_issue 34
_journal_name_full 'Dalton transactions (Cambridge, England : 2003)'
_journal_page_first 12817
_journal_page_last 12821
_journal_paper_doi 10.1039/c9dt03003d
_journal_volume 48
_journal_year 2019
_chemical_formula_moiety 'C30 H60 N3 Ni P2, C F3 O3 S'
_chemical_formula_sum 'C31 H60 F3 N3 Ni O3 P2 S'
_chemical_formula_weight 732.53
_chemical_name_systematic Orthorhombic
_space_group_crystal_system orthorhombic
_space_group_IT_number 61
_space_group_name_Hall '-P 2ac 2ab'
_space_group_name_H-M_alt 'P b c a'
_symmetry_space_group_name_Hall '-P 2ac 2ab'
_symmetry_space_group_name_H-M 'P b c a'
_atom_sites_solution_hydrogens mixed
_atom_sites_solution_primary iterative
_audit_creation_date 2019-03-23
_audit_creation_method
;
Olex2 1.2
(compiled 2018.05.29 svn.r3508 for OlexSys, GUI svn.r5506)
;
_audit_update_record
;
2019-04-14 deposited with the CCDC.    2019-08-05 downloaded from the CCDC.
;
_cell_angle_alpha 90
_cell_angle_beta 90
_cell_angle_gamma 90
_cell_formula_units_Z 8
_cell_length_a 18.9717(11)
_cell_length_b 16.9554(8)
_cell_length_c 23.0770(13)
_cell_measurement_reflns_used 9914
_cell_measurement_temperature 120.01
_cell_measurement_theta_max 30.88
_cell_measurement_theta_min 2.40
_cell_volume 7423.2(7)
_computing_molecular_graphics 'Olex2 (Dolomanov et al., 2009)'
_computing_publication_material 'Olex2 (Dolomanov et al., 2009)'
_computing_structure_refinement 'ShelXL (Sheldrick, 2015)'
_computing_structure_solution 'olex2.solve (Bourhis et al., 2015)'
_diffrn_ambient_temperature 120.01
_diffrn_measured_fraction_theta_full 0.999
_diffrn_measured_fraction_theta_max 0.998
_diffrn_measurement_device_type 'Bruker APEX-II CCD'
_diffrn_measurement_method '\f and \w scans'
_diffrn_radiation_type MoK\a
_diffrn_radiation_wavelength 0.71073
_diffrn_reflns_av_R_equivalents 0.0732
_diffrn_reflns_av_unetI/netI 0.0362
_diffrn_reflns_Laue_measured_fraction_full 0.999
_diffrn_reflns_Laue_measured_fraction_max 0.998
_diffrn_reflns_limit_h_max 27
_diffrn_reflns_limit_h_min -27
_diffrn_reflns_limit_k_max 24
_diffrn_reflns_limit_k_min -24
_diffrn_reflns_limit_l_max 33
_diffrn_reflns_limit_l_min -33
_diffrn_reflns_number 141672
_diffrn_reflns_point_group_measured_fraction_full 0.999
_diffrn_reflns_point_group_measured_fraction_max 0.998
_diffrn_reflns_theta_full 25.242
_diffrn_reflns_theta_max 31.042
_diffrn_reflns_theta_min 1.837
_diffrn_standards_number 0
_exptl_absorpt_coefficient_mu 0.714
_exptl_absorpt_correction_T_max 0.7462
_exptl_absorpt_correction_T_min 0.6670
_exptl_absorpt_correction_type multi-scan
_exptl_crystal_colour yellow
_exptl_crystal_colour_primary yellow
_exptl_crystal_density_diffrn 1.311
_exptl_crystal_description block
_exptl_crystal_F_000 3136
_exptl_crystal_size_max 0.2
_exptl_crystal_size_mid 0.18
_exptl_crystal_size_min 0.15
_refine_diff_density_max 2.527
_refine_diff_density_min -1.543
_refine_diff_density_rms 0.099
_refine_ls_extinction_method none
_refine_ls_goodness_of_fit_ref 1.051
_refine_ls_hydrogen_treatment mixed
_refine_ls_matrix_type full
_refine_ls_number_parameters 423
_refine_ls_number_reflns 11859
_refine_ls_number_restraints 0
_refine_ls_restrained_S_all 1.051
_refine_ls_R_factor_all 0.0883
_refine_ls_R_factor_gt 0.0583
_refine_ls_shift/su_max 0.002
_refine_ls_shift/su_mean 0.000
_refine_ls_structure_factor_coef Fsqd
_refine_ls_weighting_details 'w=1/[\s^2^(Fo^2^)+(0.0746P)^2^+15.9489P] where P=(Fo^2^+2Fc^2^)/3'
_refine_ls_weighting_scheme calc
_refine_ls_wR_factor_gt 0.1518
_refine_ls_wR_factor_ref 0.1736
_reflns_Friedel_coverage 0.000
_reflns_number_gt 8580
_reflns_number_total 11859
_reflns_threshold_expression 'I > 2\s(I)'
_cod_data_source_file c9dt03003d2.cif
_cod_data_source_block ycg-126_a
_cod_depositor_comments 'Adding full bibliography for 7700730--7700736.cif.'
_cod_database_code 7700734
_shelx_shelxl_version_number 2016/6
_shelx_space_group_comment
;
The symmetry employed for this shelxl refinement is uniquely defined
by the following loop, which should always be used as a source of
symmetry information in preference to the above space-group names.
They are only intended as comments.
;
_shelx_estimated_absorpt_t_max 0.900
_shelx_estimated_absorpt_t_min 0.870
_olex2_refinement_description
;
1. Fixed Uiso
 At 1.2 times of:
  All C(H) groups
 At 1.5 times of:
  All C(H,H,H) groups
2.a Ternary CH refined with riding coordinates:
 C6(H6), C9(H9), C12(H12)
2.b Aromatic/amide H refined with riding coordinates:
 C3(H3)
2.c Idealised Me refined as rotating group:
 C7(H7A,H7B,H7C), C8(H8A,H8B,H8C), C10(H10A,H10B,H10C), C11(H11A,H11B,H11C),
 C13(H13A,H13B,H13C), C14(H14A,H14B,H14C), C16(H16A,H16B,H16C), C17(H17A,H17B,
 H17C), C18(H18A,H18B,H18C), C20(H20A,H20B,H20C), C21(H21A,H21B,H21C), C22(H22A,
 H22B,H22C), C24(H24A,H24B,H24C), C25(H25A,H25B,H25C), C26(H26A,H26B,H26C),
 C28(H28A,H28B,H28C), C29(H29A,H29B,H29C), C30(H30A,H30B,H30C)
;
_olex2_submission_special_instructions 'No special instructions were received'

loop_
_space_group_symop_operation_xyz
'x, y, z'
'x+1/2, -y+1/2, -z'
'-x, y+1/2, -z+1/2'
'-x+1/2, -y, z+1/2'
'-x, -y, -z'
'-x-1/2, y-1/2, z'
'x, -y-1/2, z-1/2'
'x-1/2, y, -z-1/2'

loop_
_atom_site_label
_atom_site_type_symbol
_atom_site_fract_x
_atom_site_fract_y
_atom_site_fract_z
_atom_site_U_iso_or_equiv
_atom_site_adp_type
_atom_site_occupancy
_atom_site_site_symmetry_order
_atom_site_calc_flag
_atom_site_refinement_flags_posn
C1 C 0.57936(13) 0.39204(14) 0.33798(11) 0.0184(4) Uani 1 1 d .
C2 C 0.51595(13) 0.43431(15) 0.31182(12) 0.0205(5) Uani 1 1 d .
C3 C 0.45716(13) 0.43640(15) 0.35509(12) 0.0211(5) Uani 1 1 d .
H3 H 0.418464 0.469923 0.346384 0.025 Uiso 1 1 calc R
C4 C 0.45357(14) 0.39605(17) 0.40458(12) 0.0230(5) Uani 1 1 d .
C5 C 0.51417(13) 0.34640(15) 0.42059(11) 0.0201(5) Uani 1 1 d .
C6 C 0.48702(15) 0.38464(18) 0.25874(13) 0.0271(6) Uani 1 1 d .
H6 H 0.439148 0.406339 0.250091 0.033 Uiso 1 1 calc R
C7 C 0.47574(17) 0.29784(18) 0.27409(16) 0.0339(7) Uani 1 1 d .
H7A H 0.521240 0.273372 0.283089 0.051 Uiso 1 1 calc GR
H7B H 0.454106 0.270551 0.241152 0.051 Uiso 1 1 calc GR
H7C H 0.444639 0.293961 0.307880 0.051 Uiso 1 1 calc GR
C8 C 0.52917(17) 0.3929(2) 0.20279(14) 0.0357(7) Uani 1 1 d .
H8A H 0.536694 0.448977 0.194393 0.054 Uiso 1 1 calc GR
H8B H 0.503053 0.368590 0.170819 0.054 Uiso 1 1 calc GR
H8C H 0.574836 0.366620 0.207211 0.054 Uiso 1 1 calc GR
C9 C 0.53597(15) 0.51986(16) 0.29342(12) 0.0240(5) Uani 1 1 d .
H9 H 0.575637 0.516231 0.265005 0.029 Uiso 1 1 calc R
C10 C 0.47524(17) 0.56404(19) 0.26394(14) 0.0328(6) Uani 1 1 d .
H10A H 0.459924 0.534668 0.229597 0.049 Uiso 1 1 calc GR
H10B H 0.491242 0.616668 0.252321 0.049 Uiso 1 1 calc GR
H10C H 0.435734 0.569005 0.291055 0.049 Uiso 1 1 calc GR
C11 C 0.56210(18) 0.56674(18) 0.34555(15) 0.0323(6) Uani 1 1 d .
H11A H 0.524374 0.570538 0.374423 0.049 Uiso 1 1 calc GR
H11B H 0.575824 0.619812 0.333078 0.049 Uiso 1 1 calc GR
H11C H 0.602893 0.539993 0.362650 0.049 Uiso 1 1 calc GR
C12 C 0.38874(15) 0.39911(18) 0.44287(13) 0.0276(6) Uani 1 1 d .
H12 H 0.357143 0.440493 0.426184 0.033 Uiso 1 1 calc R
C13 C 0.40295(18) 0.4227(2) 0.50505(14) 0.0333(6) Uani 1 1 d .
H13A H 0.426640 0.379322 0.525222 0.050 Uiso 1 1 calc GR
H13B H 0.358237 0.434544 0.524461 0.050 Uiso 1 1 calc GR
H13C H 0.433161 0.469597 0.505706 0.050 Uiso 1 1 calc GR
C14 C 0.34765(16) 0.3210(2) 0.44039(16) 0.0372(7) Uani 1 1 d .
H14A H 0.334390 0.309722 0.400193 0.056 Uiso 1 1 calc GR
H14B H 0.305039 0.325298 0.464192 0.056 Uiso 1 1 calc GR
H14C H 0.377324 0.278210 0.455213 0.056 Uiso 1 1 calc GR
C15 C 0.77830(14) 0.41381(18) 0.36028(13) 0.0255(5) Uani 1 1 d .
C16 C 0.84677(17) 0.3728(2) 0.37672(18) 0.0433(8) Uani 1 1 d .
H16A H 0.868397 0.350047 0.341969 0.065 Uiso 1 1 calc GR
H16B H 0.836888 0.330774 0.404719 0.065 Uiso 1 1 calc GR
H16C H 0.879132 0.411174 0.394066 0.065 Uiso 1 1 calc GR
C17 C 0.79297(19) 0.4765(2) 0.31351(15) 0.0383(7) Uani 1 1 d .
H17A H 0.826813 0.515152 0.328450 0.057 Uiso 1 1 calc GR
H17B H 0.748900 0.503287 0.303342 0.057 Uiso 1 1 calc GR
H17C H 0.812545 0.450964 0.278979 0.057 Uiso 1 1 calc GR
C18 C 0.74719(19) 0.4551(2) 0.41308(16) 0.0414(8) Uani 1 1 d .
H18A H 0.741538 0.416905 0.444633 0.062 Uiso 1 1 calc GR
H18B H 0.701142 0.477398 0.403031 0.062 Uiso 1 1 calc GR
H18C H 0.778894 0.497438 0.425535 0.062 Uiso 1 1 calc GR
C19 C 0.73840(15) 0.26887(17) 0.28181(12) 0.0243(5) Uani 1 1 d .
C20 C 0.67210(18) 0.2236(2) 0.26394(17) 0.0388(8) Uani 1 1 d .
H20A H 0.685237 0.179758 0.238459 0.058 Uiso 1 1 calc GR
H20B H 0.639986 0.259135 0.243342 0.058 Uiso 1 1 calc GR
H20C H 0.648633 0.202898 0.298580 0.058 Uiso 1 1 calc GR
C21 C 0.79085(19) 0.2089(2) 0.30759(15) 0.0381(7) Uani 1 1 d .
H21A H 0.770943 0.186064 0.343005 0.057 Uiso 1 1 calc GR
H21B H 0.835265 0.235619 0.316790 0.057 Uiso 1 1 calc GR
H21C H 0.799686 0.166865 0.279351 0.057 Uiso 1 1 calc GR
C22 C 0.77059(19) 0.3077(2) 0.22852(14) 0.0344(7) Uani 1 1 d .
H22A H 0.779856 0.267553 0.198954 0.052 Uiso 1 1 calc GR
H22B H 0.814897 0.333603 0.239255 0.052 Uiso 1 1 calc GR
H22C H 0.737730 0.347045 0.213044 0.052 Uiso 1 1 calc GR
C23 C 0.60962(15) 0.28870(17) 0.55477(12) 0.0264(5) Uani 1 1 d .
C24 C 0.61178(18) 0.37958(18) 0.54934(14) 0.0314(6) Uani 1 1 d .
H24A H 0.564602 0.399277 0.539884 0.047 Uiso 1 1 calc GR
H24B H 0.644754 0.394528 0.518555 0.047 Uiso 1 1 calc GR
H24C H 0.627362 0.402519 0.586158 0.047 Uiso 1 1 calc GR
C25 C 0.5537(2) 0.2669(2) 0.59909(14) 0.0374(7) Uani 1 1 d .
H25A H 0.562110 0.296241 0.635028 0.056 Uiso 1 1 calc GR
H25B H 0.555989 0.210189 0.606986 0.056 Uiso 1 1 calc GR
H25C H 0.507017 0.280285 0.583839 0.056 Uiso 1 1 calc GR
C26 C 0.68301(19) 0.2619(2) 0.57385(16) 0.0381(7) Uani 1 1 d .
H26A H 0.717037 0.273008 0.542956 0.057 Uiso 1 1 calc GR
H26B H 0.682325 0.205169 0.581819 0.057 Uiso 1 1 calc GR
H26C H 0.696704 0.290485 0.609022 0.057 Uiso 1 1 calc GR
C27 C 0.56319(18) 0.14670(17) 0.47719(15) 0.0328(7) Uani 1 1 d .
C28 C 0.49207(18) 0.1290(2) 0.50639(17) 0.0374(7) Uani 1 1 d .
H28A H 0.476763 0.075621 0.496018 0.056 Uiso 1 1 calc GR
H28B H 0.456829 0.167253 0.493217 0.056 Uiso 1 1 calc GR
H28C H 0.497298 0.132798 0.548547 0.056 Uiso 1 1 calc GR
C29 C 0.6224(2) 0.0956(2) 0.50417(19) 0.0435(8) Uani 1 1 d .
H29A H 0.623746 0.104274 0.546148 0.065 Uiso 1 1 calc GR
H29B H 0.667809 0.110495 0.487190 0.065 Uiso 1 1 calc GR
H29C H 0.612986 0.039831 0.496258 0.065 Uiso 1 1 calc GR
C30 C 0.5580(2) 0.1285(2) 0.41283(16) 0.0437(8) Uani 1 1 d .
H30A H 0.548859 0.072045 0.407473 0.065 Uiso 1 1 calc GR
H30B H 0.602413 0.142542 0.393770 0.065 Uiso 1 1 calc GR
H30C H 0.519393 0.159037 0.395766 0.065 Uiso 1 1 calc GR
C31 C 0.6620(2) 0.5780(2) 0.12217(19) 0.0493(9) Uani 1 1 d .
F1 F 0.6517(2) 0.64416(17) 0.15238(17) 0.0965(13) Uani 1 1 d .
F2 F 0.59968(14) 0.54405(17) 0.11188(13) 0.0648(8) Uani 1 1 d .
F3 F 0.68847(17) 0.59707(18) 0.07058(11) 0.0682(8) Uani 1 1 d .
N1 N 0.57644(11) 0.35049(13) 0.38649(9) 0.0185(4) Uani 1 1 d .
N2 N 0.64215(11) 0.39306(13) 0.31021(10) 0.0194(4) Uani 1 1 d .
N3 N 0.51230(12) 0.30089(14) 0.46517(10) 0.0222(4) Uani 1 1 d .
Ni1 Ni 0.65573(2) 0.29081(2) 0.41223(2) 0.01980(9) Uani 1 1 d .
O1 O 0.68006(14) 0.49362(18) 0.21221(12) 0.0475(7) Uani 1 1 d .
O2 O 0.72503(19) 0.44564(19) 0.12191(16) 0.0636(9) Uani 1 1 d .
O3 O 0.78311(15) 0.5544(2) 0.17062(12) 0.0520(7) Uani 1 1 d .
P1 P 0.71105(3) 0.33823(4) 0.34025(3) 0.01960(13) Uani 1 1 d .
P2 P 0.58907(4) 0.25200(4) 0.48062(3) 0.02113(14) Uani 1 1 d .
S1 S 0.71899(4) 0.51188(5) 0.16171(4) 0.03565(18) Uani 1 1 d .
H2 H 0.648(2) 0.423(2) 0.2807(19) 0.044(12) Uiso 1 1 d .
H1 H 0.712(2) 0.245(3) 0.428(2) 0.060(14) Uiso 1 1 d .

loop_
_atom_site_aniso_label
_atom_site_aniso_U_11
_atom_site_aniso_U_22
_atom_site_aniso_U_33
_atom_site_aniso_U_23
_atom_site_aniso_U_13
_atom_site_aniso_U_12
C1 0.0156(10) 0.0184(10) 0.0213(11) -0.0029(9) -0.0004(8) -0.0009(8)
C2 0.0155(10) 0.0228(11) 0.0232(12) -0.0014(9) -0.0006(9) 0.0022(9)
C3 0.0146(10) 0.0235(11) 0.0252(12) -0.0026(10) -0.0010(9) 0.0021(9)
C4 0.0152(11) 0.0287(12) 0.0251(13) -0.0014(10) 0.0003(9) 0.0008(9)
C5 0.0134(10) 0.0244(11) 0.0224(12) -0.0034(9) 0.0003(9) -0.0021(9)
C6 0.0194(12) 0.0338(14) 0.0282(14) -0.0081(11) -0.0054(10) 0.0033(11)
C7 0.0265(14) 0.0305(14) 0.0445(18) -0.0118(13) -0.0082(13) -0.0008(11)
C8 0.0316(15) 0.0495(19) 0.0260(14) -0.0120(13) -0.0047(12) 0.0071(14)
C9 0.0232(12) 0.0249(12) 0.0240(12) 0.0020(10) 0.0015(10) 0.0028(10)
C10 0.0311(15) 0.0331(15) 0.0342(16) 0.0070(12) -0.0017(12) 0.0082(12)
C11 0.0329(15) 0.0260(13) 0.0381(17) -0.0039(12) -0.0028(13) -0.0014(12)
C12 0.0193(12) 0.0339(14) 0.0295(14) 0.0013(12) 0.0053(10) 0.0034(11)
C13 0.0321(16) 0.0370(16) 0.0306(15) -0.0029(12) 0.0049(12) 0.0064(13)
C14 0.0211(14) 0.0489(19) 0.0417(18) 0.0005(15) 0.0024(12) -0.0079(13)
C15 0.0158(11) 0.0338(14) 0.0269(13) -0.0014(11) -0.0010(9) -0.0033(10)
C16 0.0210(14) 0.057(2) 0.052(2) 0.0001(18) -0.0085(14) -0.0021(14)
C17 0.0379(17) 0.0407(17) 0.0363(17) 0.0018(14) 0.0000(14) -0.0158(14)
C18 0.0330(16) 0.055(2) 0.0362(17) -0.0182(16) 0.0041(14) -0.0110(15)
C19 0.0211(12) 0.0263(12) 0.0256(13) 0.0015(10) 0.0033(10) 0.0052(10)
C20 0.0307(16) 0.0353(16) 0.050(2) -0.0157(15) 0.0022(14) -0.0002(13)
C21 0.0373(17) 0.0420(17) 0.0348(16) 0.0057(14) 0.0026(13) 0.0201(14)
C22 0.0450(18) 0.0336(15) 0.0246(14) 0.0015(12) 0.0091(13) 0.0043(13)
C23 0.0254(13) 0.0319(14) 0.0220(12) -0.0001(11) -0.0005(10) 0.0060(11)
C24 0.0346(16) 0.0305(14) 0.0292(15) -0.0036(12) 0.0002(12) -0.0007(12)
C25 0.051(2) 0.0362(16) 0.0247(14) -0.0015(12) 0.0097(14) -0.0064(15)
C26 0.0392(18) 0.0380(17) 0.0372(17) -0.0013(14) -0.0104(14) 0.0084(14)
C27 0.0358(16) 0.0233(13) 0.0393(17) -0.0022(12) 0.0108(13) -0.0042(11)
C28 0.0335(16) 0.0314(15) 0.0474(19) -0.0007(14) 0.0101(14) -0.0095(13)
C29 0.047(2) 0.0260(15) 0.057(2) 0.0026(15) -0.0011(17) 0.0015(14)
C30 0.053(2) 0.0399(18) 0.0385(19) -0.0131(15) 0.0040(16) -0.0119(16)
C31 0.058(2) 0.0382(18) 0.051(2) 0.0033(17) -0.0114(19) -0.0023(17)
F1 0.137(3) 0.0434(15) 0.109(3) -0.0195(16) -0.038(2) 0.0295(18)
F2 0.0486(14) 0.0730(17) 0.0727(18) 0.0237(14) -0.0246(13) -0.0064(13)
F3 0.084(2) 0.0760(18) 0.0441(13) 0.0308(13) -0.0137(13) -0.0221(16)
N1 0.0132(9) 0.0226(10) 0.0198(10) -0.0001(8) 0.0017(7) -0.0011(7)
N2 0.0143(9) 0.0232(10) 0.0206(10) -0.0001(8) 0.0008(7) -0.0002(8)
N3 0.0177(10) 0.0267(11) 0.0223(10) -0.0010(9) 0.0013(8) -0.0013(8)
Ni1 0.01530(15) 0.02376(16) 0.02034(16) 0.00183(12) 0.00130(12) 0.00157(12)
O1 0.0304(12) 0.0667(17) 0.0452(15) 0.0257(13) 0.0057(11) -0.0005(12)
O2 0.068(2) 0.0545(17) 0.069(2) -0.0167(16) -0.0079(17) 0.0206(16)
O3 0.0406(14) 0.077(2) 0.0384(14) 0.0128(13) -0.0053(11) -0.0274(14)
P1 0.0134(3) 0.0243(3) 0.0211(3) 0.0009(2) 0.0010(2) 0.0007(2)
P2 0.0206(3) 0.0211(3) 0.0217(3) 0.0010(2) 0.0038(2) 0.0013(2)
S1 0.0289(4) 0.0457(4) 0.0323(4) 0.0091(3) -0.0004(3) -0.0034(3)

loop_
_atom_type_symbol
_atom_type_description
_atom_type_scat_dispersion_real
_atom_type_scat_dispersion_imag
_atom_type_scat_source
C C 0.0033 0.0016 'International Tables Vol C Tables 4.2.6.8 and 6.1.1.4'
H H 0.0000 0.0000 'International Tables Vol C Tables 4.2.6.8 and 6.1.1.4'
N N 0.0061 0.0033 'International Tables Vol C Tables 4.2.6.8 and 6.1.1.4'
O O 0.0106 0.0060 'International Tables Vol C Tables 4.2.6.8 and 6.1.1.4'
F F 0.0171 0.0103 'International Tables Vol C Tables 4.2.6.8 and 6.1.1.4'
P P 0.1023 0.0942 'International Tables Vol C Tables 4.2.6.8 and 6.1.1.4'
S S 0.1246 0.1234 'International Tables Vol C Tables 4.2.6.8 and 6.1.1.4'
Ni Ni 0.3393 1.1124 'International Tables Vol C Tables 4.2.6.8 and 6.1.1.4'

loop_
_geom_angle_atom_site_label_1
_geom_angle_atom_site_label_2
_geom_angle_atom_site_label_3
_geom_angle
N1 C1 C2 123.5(2)
N1 C1 N2 116.4(2)
N2 C1 C2 120.1(2)
C1 C2 C6 109.2(2)
C1 C2 C9 110.7(2)
C3 C2 C1 109.6(2)
C3 C2 C6 105.7(2)
C3 C2 C9 109.9(2)
C9 C2 C6 111.6(2)
C2 C3 H3 116.7
C4 C3 C2 126.7(2)
C4 C3 H3 116.7
C3 C4 C5 117.9(2)
C3 C4 C12 121.6(2)
C5 C4 C12 120.5(2)
N1 C5 C4 118.8(2)
N3 C5 C4 121.5(2)
N3 C5 N1 119.7(2)
C2 C6 H6 105.9
C7 C6 C2 112.4(2)
C7 C6 H6 105.9
C8 C6 C2 115.1(2)
C8 C6 H6 105.9
C8 C6 C7 111.0(3)
C6 C7 H7A 109.5
C6 C7 H7B 109.5
C6 C7 H7C 109.5
H7A C7 H7B 109.5
H7A C7 H7C 109.5
H7B C7 H7C 109.5
C6 C8 H8A 109.5
C6 C8 H8B 109.5
C6 C8 H8C 109.5
H8A C8 H8B 109.5
H8A C8 H8C 109.5
H8B C8 H8C 109.5
C2 C9 H9 107.7
C10 C9 C2 113.1(2)
C10 C9 H9 107.7
C11 C9 C2 110.4(2)
C11 C9 H9 107.7
C11 C9 C10 109.9(2)
C9 C10 H10A 109.5
C9 C10 H10B 109.5
C9 C10 H10C 109.5
H10A C10 H10B 109.5
H10A C10 H10C 109.5
H10B C10 H10C 109.5
C9 C11 H11A 109.5
C9 C11 H11B 109.5
C9 C11 H11C 109.5
H11A C11 H11B 109.5
H11A C11 H11C 109.5
H11B C11 H11C 109.5
C4 C12 H12 106.6
C4 C12 C14 111.1(3)
C13 C12 C4 114.7(3)
C13 C12 H12 106.6
C13 C12 C14 110.7(3)
C14 C12 H12 106.6
C12 C13 H13A 109.5
C12 C13 H13B 109.5
C12 C13 H13C 109.5
H13A C13 H13B 109.5
H13A C13 H13C 109.5
H13B C13 H13C 109.5
C12 C14 H14A 109.5
C12 C14 H14B 109.5
C12 C14 H14C 109.5
H14A C14 H14B 109.5
H14A C14 H14C 109.5
H14B C14 H14C 109.5
C16 C15 C17 109.6(3)
C16 C15 C18 109.9(3)
C16 C15 P1 109.4(2)
C17 C15 P1 115.1(2)
C18 C15 C17 108.3(3)
C18 C15 P1 104.4(2)
C15 C16 H16A 109.5
C15 C16 H16B 109.5
C15 C16 H16C 109.5
H16A C16 H16B 109.5
H16A C16 H16C 109.5
H16B C16 H16C 109.5
C15 C17 H17A 109.5
C15 C17 H17B 109.5
C15 C17 H17C 109.5
H17A C17 H17B 109.5
H17A C17 H17C 109.5
H17B C17 H17C 109.5
C15 C18 H18A 109.5
C15 C18 H18B 109.5
C15 C18 H18C 109.5
H18A C18 H18B 109.5
H18A C18 H18C 109.5
H18B C18 H18C 109.5
C20 C19 C21 107.7(3)
C20 C19 P1 106.4(2)
C21 C19 P1 108.5(2)
C22 C19 C20 109.2(3)
C22 C19 C21 109.8(3)
C22 C19 P1 115.0(2)
C19 C20 H20A 109.5
C19 C20 H20B 109.5
C19 C20 H20C 109.5
H20A C20 H20B 109.5
H20A C20 H20C 109.5
H20B C20 H20C 109.5
C19 C21 H21A 109.5
C19 C21 H21B 109.5
C19 C21 H21C 109.5
H21A C21 H21B 109.5
H21A C21 H21C 109.5
H21B C21 H21C 109.5
C19 C22 H22A 109.5
C19 C22 H22B 109.5
C19 C22 H22C 109.5
H22A C22 H22B 109.5
H22A C22 H22C 109.5
H22B C22 H22C 109.5
C24 C23 P2 105.3(2)
C25 C23 C24 108.4(3)
C25 C23 C26 111.7(3)
C25 C23 P2 113.0(2)
C26 C23 C24 107.1(3)
C26 C23 P2 110.9(2)
C23 C24 H24A 109.5
C23 C24 H24B 109.5
C23 C24 H24C 109.5
H24A C24 H24B 109.5
H24A C24 H24C 109.5
H24B C24 H24C 109.5
C23 C25 H25A 109.5
C23 C25 H25B 109.5
C23 C25 H25C 109.5
H25A C25 H25B 109.5
H25A C25 H25C 109.5
H25B C25 H25C 109.5
C23 C26 H26A 109.5
C23 C26 H26B 109.5
C23 C26 H26C 109.5
H26A C26 H26B 109.5
H26A C26 H26C 109.5
H26B C26 H26C 109.5
C28 C27 C29 110.5(3)
C28 C27 P2 113.7(2)
C29 C27 P2 109.2(2)
C30 C27 C28 109.4(3)
C30 C27 C29 109.0(3)
C30 C27 P2 104.8(2)
C27 C28 H28A 109.5
C27 C28 H28B 109.5
C27 C28 H28C 109.5
H28A C28 H28B 109.5
H28A C28 H28C 109.5
H28B C28 H28C 109.5
C27 C29 H29A 109.5
C27 C29 H29B 109.5
C27 C29 H29C 109.5
H29A C29 H29B 109.5
H29A C29 H29C 109.5
H29B C29 H29C 109.5
C27 C30 H30A 109.5
C27 C30 H30B 109.5
C27 C30 H30C 109.5
H30A C30 H30B 109.5
H30A C30 H30C 109.5
H30B C30 H30C 109.5
F1 C31 F2 109.0(4)
F1 C31 S1 110.2(3)
F2 C31 S1 110.6(3)
F3 C31 F1 108.6(4)
F3 C31 F2 106.2(3)
F3 C31 S1 112.1(3)
C1 N1 C5 121.9(2)
C1 N1 Ni1 120.83(17)
C5 N1 Ni1 117.20(17)
C1 N2 P1 117.63(19)
C1 N2 H2 120(3)
P1 N2 H2 122(3)
C5 N3 P2 115.67(19)
N1 Ni1 P1 86.87(7)
N1 Ni1 P2 85.78(7)
N1 Ni1 H1 176(2)
P1 Ni1 P2 172.64(3)
P1 Ni1 H1 92(2)
P2 Ni1 H1 95(2)
C15 P1 Ni1 113.84(10)
C19 P1 C15 114.98(13)
C19 P1 Ni1 117.71(9)
N2 P1 C15 104.13(12)
N2 P1 C19 104.89(12)
N2 P1 Ni1 98.17(8)
C23 P2 Ni1 117.00(10)
C27 P2 C23 114.62(15)
C27 P2 Ni1 115.09(10)
N3 P2 C23 101.97(12)
N3 P2 C27 103.42(14)
N3 P2 Ni1 101.61(8)
O1 S1 C31 103.87(19)
O1 S1 O2 113.1(2)
O1 S1 O3 115.88(18)
O2 S1 C31 101.98(19)
O3 S1 C31 105.61(19)
O3 S1 O2 114.4(2)

loop_
_geom_bond_atom_site_label_1
_geom_bond_atom_site_label_2
_geom_bond_distance
C1 C2 1.525(3)
C1 N1 1.324(3)
C1 N2 1.353(3)
C2 C3 1.497(4)
C2 C6 1.585(4)
C2 C9 1.559(4)
C3 H3 0.9500
C3 C4 1.333(4)
C4 C5 1.472(4)
C4 C12 1.515(4)
C5 N1 1.421(3)
C5 N3 1.286(4)
C6 H6 1.0000
C6 C7 1.529(4)
C6 C8 1.525(4)
C7 H7A 0.9800
C7 H7B 0.9800
C7 H7C 0.9800
C8 H8A 0.9800
C8 H8B 0.9800
C8 H8C 0.9800
C9 H9 1.0000
C9 C10 1.533(4)
C9 C11 1.525(4)
C10 H10A 0.9800
C10 H10B 0.9800
C10 H10C 0.9800
C11 H11A 0.9800
C11 H11B 0.9800
C11 H11C 0.9800
C12 H12 1.0000
C12 C13 1.514(4)
C12 C14 1.538(5)
C13 H13A 0.9800
C13 H13B 0.9800
C13 H13C 0.9800
C14 H14A 0.9800
C14 H14B 0.9800
C14 H14C 0.9800
C15 C16 1.522(4)
C15 C17 1.540(4)
C15 C18 1.524(4)
C15 P1 1.866(3)
C16 H16A 0.9800
C16 H16B 0.9800
C16 H16C 0.9800
C17 H17A 0.9800
C17 H17B 0.9800
C17 H17C 0.9800
C18 H18A 0.9800
C18 H18B 0.9800
C18 H18C 0.9800
C19 C20 1.530(4)
C19 C21 1.542(4)
C19 C22 1.523(4)
C19 P1 1.863(3)
C20 H20A 0.9800
C20 H20B 0.9800
C20 H20C 0.9800
C21 H21A 0.9800
C21 H21B 0.9800
C21 H21C 0.9800
C22 H22A 0.9800
C22 H22B 0.9800
C22 H22C 0.9800
C23 C24 1.547(4)
C23 C25 1.519(4)
C23 C26 1.529(4)
C23 P2 1.862(3)
C24 H24A 0.9800
C24 H24B 0.9800
C24 H24C 0.9800
C25 H25A 0.9800
C25 H25B 0.9800
C25 H25C 0.9800
C26 H26A 0.9800
C26 H26B 0.9800
C26 H26C 0.9800
C27 C28 1.538(4)
C27 C29 1.548(5)
C27 C30 1.520(5)
C27 P2 1.853(3)
C28 H28A 0.9800
C28 H28B 0.9800
C28 H28C 0.9800
C29 H29A 0.9800
C29 H29B 0.9800
C29 H29C 0.9800
C30 H30A 0.9800
C30 H30B 0.9800
C30 H30C 0.9800
C31 F1 1.335(5)
C31 F2 1.337(5)
C31 F3 1.332(5)
C31 S1 1.806(4)
N1 Ni1 1.908(2)
N2 P1 1.747(2)
N2 H2 0.86(4)
N3 P2 1.713(2)
Ni1 P1 2.1229(7)
Ni1 P2 2.1268(8)
Ni1 H1 1.37(5)
O1 S1 1.414(3)
O2 S1 1.455(3)
O3 S1 1.429(3)

loop_
_geom_hbond_atom_site_label_D
_geom_hbond_atom_site_label_H
_geom_hbond_atom_site_label_A
_geom_hbond_distance_DH
_geom_hbond_distance_HA
_geom_hbond_distance_DA
_geom_hbond_angle_DHA
C17 H17B O1 0.98 2.48 3.184(5) 128.4
C28 H28B N3 0.98 2.58 3.090(4) 112.4
N2 H2 O1 0.86(4) 2.07(4) 2.922(3) 171(4)

loop_
_geom_torsion_atom_site_label_1
_geom_torsion_atom_site_label_2
_geom_torsion_atom_site_label_3
_geom_torsion_atom_site_label_4
_geom_torsion
C1 C2 C3 C4 -11.8(4)
C1 C2 C6 C7 50.2(3)
C1 C2 C6 C8 -78.2(3)
C1 C2 C9 C10 177.1(2)
C1 C2 C9 C11 -59.3(3)
C1 N2 P1 C15 -116.3(2)
C1 N2 P1 C19 122.6(2)
C1 N2 P1 Ni1 0.9(2)
C2 C1 N1 C5 -4.4(4)
C2 C1 N1 Ni1 173.70(18)
C2 C1 N2 P1 -176.01(18)
C2 C3 C4 C5 2.8(4)
C2 C3 C4 C12 -175.8(3)
C3 C2 C6 C7 -67.6(3)
C3 C2 C6 C8 164.0(2)
C3 C2 C9 C10 -61.7(3)
C3 C2 C9 C11 61.8(3)
C3 C4 C5 N1 7.1(4)
C3 C4 C5 N3 -174.3(3)
C3 C4 C12 C13 -125.4(3)
C3 C4 C12 C14 108.1(3)
C4 C5 N1 C1 -6.2(4)
C4 C5 N1 Ni1 175.60(18)
C4 C5 N3 P2 -175.8(2)
C5 C4 C12 C13 56.1(4)
C5 C4 C12 C14 -70.4(3)
C5 N3 P2 C23 119.8(2)
C5 N3 P2 C27 -120.9(2)
C5 N3 P2 Ni1 -1.3(2)
C6 C2 C3 C4 105.8(3)
C6 C2 C9 C10 55.2(3)
C6 C2 C9 C11 178.8(2)
C9 C2 C3 C4 -133.6(3)
C9 C2 C6 C7 172.9(2)
C9 C2 C6 C8 44.5(3)
C12 C4 C5 N1 -174.4(2)
C12 C4 C5 N3 4.3(4)
C16 C15 P1 C19 -55.4(3)
C16 C15 P1 N2 -169.6(2)
C16 C15 P1 Ni1 84.7(2)
C17 C15 P1 C19 68.5(3)
C17 C15 P1 N2 -45.7(3)
C17 C15 P1 Ni1 -151.4(2)
C18 C15 P1 C19 -173.0(2)
C18 C15 P1 N2 72.8(2)
C18 C15 P1 Ni1 -32.9(2)
C20 C19 P1 C15 -169.1(2)
C20 C19 P1 N2 -55.3(2)
C20 C19 P1 Ni1 52.5(2)
C21 C19 P1 C15 75.3(2)
C21 C19 P1 N2 -170.9(2)
C21 C19 P1 Ni1 -63.1(2)
C22 C19 P1 C15 -48.0(3)
C22 C19 P1 N2 65.8(2)
C22 C19 P1 Ni1 173.57(19)
C24 C23 P2 C27 -166.7(2)
C24 C23 P2 N3 -55.7(2)
C24 C23 P2 Ni1 54.1(2)
C25 C23 P2 C27 -48.6(3)
C25 C23 P2 N3 62.4(2)
C25 C23 P2 Ni1 172.23(19)
C26 C23 P2 C27 77.7(3)
C26 C23 P2 N3 -171.3(2)
C26 C23 P2 Ni1 -61.5(2)
C28 C27 P2 C23 67.3(3)
C28 C27 P2 N3 -42.8(3)
C28 C27 P2 Ni1 -152.7(2)
C29 C27 P2 C23 -56.7(3)
C29 C27 P2 N3 -166.8(2)
C29 C27 P2 Ni1 83.3(3)
C30 C27 P2 C23 -173.3(2)
C30 C27 P2 N3 76.5(3)
C30 C27 P2 Ni1 -33.3(3)
F1 C31 S1 O1 63.5(4)
F1 C31 S1 O2 -178.7(4)
F1 C31 S1 O3 -58.9(4)
F2 C31 S1 O1 -57.0(4)
F2 C31 S1 O2 60.7(4)
F2 C31 S1 O3 -179.4(3)
F3 C31 S1 O1 -175.4(3)
F3 C31 S1 O2 -57.6(3)
F3 C31 S1 O3 62.2(3)
N1 C1 C2 C3 12.5(3)
N1 C1 C2 C6 -102.8(3)
N1 C1 C2 C9 133.9(3)
N1 C1 N2 P1 1.4(3)
N1 C5 N3 P2 2.8(3)
N2 C1 C2 C3 -170.3(2)
N2 C1 C2 C6 74.4(3)
N2 C1 C2 C9 -48.9(3)
N2 C1 N1 C5 178.2(2)
N2 C1 N1 Ni1 -3.6(3)
N3 C5 N1 C1 175.1(2)
N3 C5 N1 Ni1 -3.1(3)
